data_1574687
loop_
_publ_author_name
'Yagami, Ryota'
'Xu, Wei'
'Kobayashi, Toi'
'Nagata, Yuuya'
'Kumagai, Naoya'

_publ_section_title
;
 iso-TEtraQuinoline (i-TEQ): an inherently chiral N4 macrocyclic quinoline
 tetramer
;
_journal_issue 24
_journal_name_full 'Chemical Science'
_journal_page_first 10714
_journal_page_last 10721
_journal_paper_doi 10.1039/D5SC02937F
_journal_volume 16
_journal_year 2025
_chemical_formula_moiety 'C30 H17 Br N2 O3 S'
_chemical_formula_sum 'C30 H17 Br N2 O3 S'
_chemical_formula_weight 565.42
_space_group_crystal_system orthorhombic
_space_group_IT_number 52
_space_group_name_Hall '-P 2a 2bc'
_space_group_name_H-M_alt 'P n n a'
_atom_sites_solution_hydrogens geom
_atom_sites_solution_primary dual
_audit_creation_date 2023-09-06
_audit_creation_method
;
Olex2 1.5
(compiled 2023.08.24 svn.re1ec1418 for OlexSys, GUI svn.r6817)
;
_audit_update_record
;
2024-10-21 deposited with the CCDC.	2025-05-16 downloaded from the CCDC.
;
_cell_angle_alpha 90
_cell_angle_beta 90
_cell_angle_gamma 90
_cell_formula_units_Z 8
_cell_length_a 12.36400(10)
_cell_length_b 35.4478(2)
_cell_length_c 13.14950(10)
_cell_measurement_reflns_used 26371
_cell_measurement_temperature 93.15
_cell_measurement_theta_max 76.1740
_cell_measurement_theta_min 2.4840
_cell_volume 5763.12(7)
_computing_cell_refinement 'CrysAlisPro 1.171.42.90a (Rigaku OD, 2023)'
_computing_data_collection 'CrysAlisPro 1.171.42.90a (Rigaku OD, 2023)'
_computing_data_reduction 'CrysAlisPro 1.171.42.90a (Rigaku OD, 2023)'
_computing_molecular_graphics 'Olex2 1.5 (Dolomanov et al., 2009)'
_computing_publication_material 'Olex2 1.5 (Dolomanov et al., 2009)'
_computing_structure_refinement 'SHELXL 2018/3 (Sheldrick, 2015)'
_computing_structure_solution 'SHELXT 2018/2 (Sheldrick, 2018)'
_diffrn_ambient_temperature 93.15
_diffrn_detector 'Hybrid Pixel Array Detector'
_diffrn_detector_area_resol_mean 10.0000
_diffrn_detector_type HyPix
_diffrn_measured_fraction_theta_full 1.000
_diffrn_measured_fraction_theta_max 0.985
_diffrn_measurement_details
;
List of Runs (angles in degrees, time in seconds):

  # Type    Start    End  Width  t~exp~   \w     \q     \k     \f   Frames
#--------------------------------------------------------------------------
  1  \w     35.00 120.00   0.50    2.00    --   47.91  48.00 -36.00  170
  2  \w   -171.00 -91.00   0.50   10.00    -- -100.00 -99.00 -45.00  160
  3  \w    -55.00 -27.00   0.50   10.00    -- -100.00  48.00 -36.00   56
  4  \w     93.00 174.00   0.50   10.00    --  106.65  48.00 -36.00  162
  5  \w     82.00 174.00   0.50   10.00    --  106.65  82.00 168.00  184
  6  \w    -93.00 -23.00   0.50    2.00    --  -47.91 125.00-180.00  140
  7  \w    -19.00  28.00   0.50    2.00    --  -47.91  19.00-180.00   94
  8  \w    -42.00  25.00   0.50    2.00    --  -47.91  38.00  60.00  134
  9  \w    -26.00  16.00   0.50    2.00    --   47.91 -19.00  30.00   84
 10  \w    -75.00 -27.00   0.50   10.00    -- -100.00  61.00-180.00   96
 11  \w   -112.00 -30.00   0.50   10.00    -- -100.00 125.00-180.00  164
 12  \w    -75.00 -27.00   0.50   10.00    -- -100.00  61.00   0.00   96
 13  \w     34.00  72.00   0.50   10.00    --  106.65 -61.00   0.00   76
 14  \w     90.00 174.00   0.50   10.00    --  106.65  61.00  60.00  168
 15  \w     90.00 174.00   0.50   10.00    --  106.65  61.00 120.00  168
 16  \w     34.00  72.00   0.50   10.00    --  106.65 -61.00 120.00   76
 17  \w     34.00  72.00   0.50   10.00    --  106.65 -61.00  60.00   76
 18  \w     34.00 105.00   0.50   10.00    --  106.65 -94.00 -90.00  142
 19  \w     34.00  72.00   0.50   10.00    --  106.65 -61.00  30.00   76
 20  \w     34.00  72.00   0.50   10.00    --  106.65 -61.00 -30.00   76
 21  \w     33.00 120.00   0.50    2.00    --   47.91  57.00-180.00  174
 22  \w     25.00 121.00   0.50    2.00    --   47.91  77.00  60.00  192
;
_diffrn_measurement_device 'four-circle diffractometer'
_diffrn_measurement_device_type 'ROD, Synergy Custom system, HyPix'
_diffrn_measurement_method '\w scans'
_diffrn_orient_matrix_type 'CrysAlisPro convention (1999,Acta A55,543-557)'
_diffrn_orient_matrix_UB_11 0.0340079000
_diffrn_orient_matrix_UB_12 0.0242094000
_diffrn_orient_matrix_UB_13 -0.0408461000
_diffrn_orient_matrix_UB_21 -0.1030114000
_diffrn_orient_matrix_UB_22 0.0644198000
_diffrn_orient_matrix_UB_23 -0.0051768000
_diffrn_orient_matrix_UB_31 0.0612932000
_diffrn_orient_matrix_UB_32 0.0947941000
_diffrn_orient_matrix_UB_33 0.0139350000
_diffrn_radiation_monochromator mirror
_diffrn_radiation_probe x-ray
_diffrn_radiation_type 'Cu K\a'
_diffrn_radiation_wavelength 1.54184
_diffrn_reflns_av_R_equivalents 0.0373
_diffrn_reflns_av_unetI/netI 0.0202
_diffrn_reflns_Laue_measured_fraction_full 1.000
_diffrn_reflns_Laue_measured_fraction_max 0.985
_diffrn_reflns_limit_h_max 15
_diffrn_reflns_limit_h_min -15
_diffrn_reflns_limit_k_max 44
_diffrn_reflns_limit_k_min -44
_diffrn_reflns_limit_l_max 16
_diffrn_reflns_limit_l_min -15
_diffrn_reflns_number 52540
_diffrn_reflns_point_group_measured_fraction_full 1.000
_diffrn_reflns_point_group_measured_fraction_max 0.985
_diffrn_reflns_theta_full 67.684
_diffrn_reflns_theta_max 76.633
_diffrn_reflns_theta_min 2.493
_diffrn_source 'Rotating-anode X-ray tube'
_diffrn_source_type 'Rigaku (Cu) X-ray Source'
_exptl_absorpt_coefficient_mu 2.878
_exptl_absorpt_correction_T_max 1.00000
_exptl_absorpt_correction_T_min 0.71983
_exptl_absorpt_correction_type multi-scan
_exptl_absorpt_process_details
;
CrysAlisPro 1.171.42.90a (Rigaku Oxford Diffraction, 2023)
Empirical absorption correction using spherical harmonics,
implemented in SCALE3 ABSPACK scaling algorithm.
;
_exptl_crystal_colour 'clear light colourless'
_exptl_crystal_colour_lustre clear
_exptl_crystal_colour_modifier light
_exptl_crystal_colour_primary colourless
_exptl_crystal_density_diffrn 1.303
_exptl_crystal_description plate
_exptl_crystal_F_000 2288
_exptl_crystal_size_max 0.1
_exptl_crystal_size_mid 0.05
_exptl_crystal_size_min 0.01
_refine_diff_density_max 1.513
_refine_diff_density_min -2.438
_refine_diff_density_rms 0.108
_refine_ls_extinction_method none
_refine_ls_goodness_of_fit_ref 1.099
_refine_ls_hydrogen_treatment constr
_refine_ls_matrix_type full
_refine_ls_number_parameters 334
_refine_ls_number_reflns 5990
_refine_ls_number_restraints 39
_refine_ls_restrained_S_all 1.097
_refine_ls_R_factor_all 0.0964
_refine_ls_R_factor_gt 0.0888
_refine_ls_shift/su_max 0.001
_refine_ls_shift/su_mean 0.000
_refine_ls_structure_factor_coef Fsqd
_refine_ls_weighting_details 'w=1/[\s^2^(Fo^2^)+(0.1169P)^2^+20.8148P] where P=(Fo^2^+2Fc^2^)/3'
_refine_ls_weighting_scheme calc
_refine_ls_wR_factor_gt 0.2416
_refine_ls_wR_factor_ref 0.2487
_reflns_Friedel_coverage 0.000
_reflns_number_gt 5151
_reflns_number_total 5990
_reflns_threshold_expression 'I > 2\s(I)'
_cod_data_source_file d5sc02937f2.cif
_cod_data_source_block exp_1085
_cod_depositor_comments 'Adding full bibliography for 1574686--1574690.cif.'
_cod_database_code 1574687
_shelx_shelxl_version_number 2018/3
_chemical_oxdiff_formula 'C H Br N O S'
_chemical_oxdiff_usercomment brosyl-HH-TEQ
_shelx_space_group_comment
;
The symmetry employed for this shelxl refinement is uniquely defined
by the following loop, which should always be used as a source of
symmetry information in preference to the above space-group names.
They are only intended as comments.
;
_olex2_refinement_description
;
1. Fixed Uiso
 At 1.2 times of:
  All C(H) groups
2. Rigid bond restraints
 C00Y, C00W, C00Z, C011, C00X, C010, Br00
 with sigma for 1-2 distances of 0.01 and sigma for 1-3 distances of 0.01
3. Uiso/Uaniso restraints and constraints
Br00 \\sim C00X \\sim C010 \\sim C00Y \\sim C00Z \\sim C011: within 1.7A with
sigma of 0.04 and sigma for terminal atoms of 0.08 within 1.7A
4.a Aromatic/amide H refined with riding coordinates:
 C00D(H00D), C00I(H00I), C00K(H00K), C00L(H00L), C00M(H00M), C00N(H00N),
 C00O(H00O), C00P(H00P), C00Q(H00Q), C00R(H00R), C00S(H00S), C00U(H00U),
 C00V(H00V), C00Y(H00Y), C00Z(H00Z), C010(H010), C011(H011)
;
_smtbx_masks_void_probe_radius 1.2
_smtbx_masks_void_truncation_radius 1.2
_olex2_submission_special_instructions 'No special instructions were received'
_oxdiff_exptl_absorpt_empirical_details
;
Empirical correction (ABSPACK) includes:
- Absorption correction using spherical harmonics
- Frame scaling
;
_oxdiff_exptl_absorpt_empirical_full_max 1.335
_oxdiff_exptl_absorpt_empirical_full_min 0.786

loop_
_space_group_symop_operation_xyz
'x, y, z'
'-x+1/2, -y, z'
'-x+1/2, y+1/2, -z+1/2'
'x, -y+1/2, -z+1/2'
'-x, -y, -z'
'x-1/2, y, -z'
'x-1/2, -y-1/2, z-1/2'
'-x, y-1/2, z-1/2'

loop_
_atom_site_label
_atom_site_type_symbol
_atom_site_fract_x
_atom_site_fract_y
_atom_site_fract_z
_atom_site_U_iso_or_equiv
_atom_site_adp_type
_atom_site_occupancy
_atom_site_site_symmetry_order
_atom_site_calc_flag
_atom_site_refinement_flags_posn
_atom_site_refinement_flags_adp
_atom_site_refinement_flags_occupancy
_atom_site_disorder_assembly
_atom_site_disorder_group
Br00 Br 0.14867(9) 0.56429(2) 0.34936(9) 0.1059(4) Uani 1 1 d . U . . .
S002 S -0.15315(8) 0.42004(3) 0.29362(9) 0.0394(3) Uani 1 1 d . . . . .
O005 O -0.1096(2) 0.39090(8) 0.3756(2) 0.0367(7) Uani 1 1 d . . . . .
O006 O -0.1349(3) 0.40492(9) 0.1939(3) 0.0478(8) Uani 1 1 d . . . . .
O007 O -0.2605(3) 0.42749(10) 0.3276(3) 0.0542(9) Uani 1 1 d . . . . .
N003 N 0.5172(2) 0.29226(8) 0.3746(2) 0.0185(6) Uani 1 1 d . . . . .
N004 N 0.5310(2) 0.20923(8) 0.3702(2) 0.0183(6) Uani 1 1 d . . . . .
C00A C 0.4796(3) 0.26183(9) 0.5329(2) 0.0202(7) Uani 1 1 d . . . . .
C00B C 0.6044(3) 0.21363(9) 0.4476(2) 0.0190(6) Uani 1 1 d . . . . .
C00C C 0.4487(3) 0.28789(9) 0.4552(2) 0.0188(6) Uani 1 1 d . . . . .
C00D C 0.3812(3) 0.33077(10) 0.2936(3) 0.0205(7) Uani 1 1 d . . . . .
H00D H 0.359714 0.344331 0.234665 0.025 Uiso 1 1 calc R U . . .
C00E C 0.3140(3) 0.32918(9) 0.3766(2) 0.0204(7) Uani 1 1 d . . . . .
C00F C 0.3474(3) 0.30681(10) 0.4618(3) 0.0204(7) Uani 1 1 d . . . . .
C00G C 0.5811(3) 0.23960(9) 0.5279(2) 0.0195(6) Uani 1 1 d . . . . .
C00H C 0.2055(3) 0.34764(10) 0.3745(3) 0.0228(7) Uani 1 1 d . . . . .
C00I C 0.4121(3) 0.25691(10) 0.6152(3) 0.0227(7) Uani 1 1 d . . . . .
H00I H 0.432631 0.239833 0.667432 0.027 Uiso 1 1 calc R U . . .
C00J C 0.7038(3) 0.19355(10) 0.4495(3) 0.0217(7) Uani 1 1 d . . . . .
C00K C 0.6554(3) 0.24345(10) 0.6053(3) 0.0222(7) Uani 1 1 d . . . . .
H00K H 0.639778 0.260248 0.659647 0.027 Uiso 1 1 calc R U . . .
C00L C 0.6560(3) 0.16664(10) 0.2873(3) 0.0226(7) Uani 1 1 d . . . . .
H00L H 0.671435 0.151102 0.230216 0.027 Uiso 1 1 calc R U . . .
C00M C 0.7539(3) 0.22333(11) 0.6068(3) 0.0246(7) Uani 1 1 d . . . . .
H00M H 0.803696 0.227055 0.660902 0.030 Uiso 1 1 calc R U . . .
C00N C 0.2811(3) 0.30050(10) 0.5485(3) 0.0213(7) Uani 1 1 d . . . . .
H00N H 0.213467 0.313064 0.554108 0.026 Uiso 1 1 calc R U . . .
C00O C 0.3139(3) 0.27645(10) 0.6239(3) 0.0241(7) Uani 1 1 d . . . . .
H00O H 0.269957 0.272981 0.682452 0.029 Uiso 1 1 calc R U . . .
C00P C 0.7276(3) 0.16942(10) 0.3665(3) 0.0238(7) Uani 1 1 d . . . . .
H00P H 0.792798 0.155257 0.365802 0.029 Uiso 1 1 calc R U . . .
C00Q C 0.7777(3) 0.19859(10) 0.5308(3) 0.0242(7) Uani 1 1 d . . . . .
H00Q H 0.843535 0.184773 0.532195 0.029 Uiso 1 1 calc R U . . .
C00R C 0.1359(3) 0.34014(11) 0.2934(3) 0.0270(8) Uani 1 1 d . . . . .
H00R H 0.160579 0.325027 0.238389 0.032 Uiso 1 1 calc R U . . .
C00S C 0.1694(3) 0.37095(10) 0.4524(3) 0.0267(7) Uani 1 1 d . . . . .
H00S H 0.216226 0.376693 0.507528 0.032 Uiso 1 1 calc R U . . .
C00T C -0.0018(3) 0.37713(11) 0.3702(3) 0.0283(8) Uani 1 1 d . . . . .
C00U C 0.0310(3) 0.35443(11) 0.2916(3) 0.0298(8) Uani 1 1 d . . . . .
H00U H -0.016752 0.348578 0.237194 0.036 Uiso 1 1 calc R U . . .
C00V C 0.0659(3) 0.38592(11) 0.4505(3) 0.0309(8) Uani 1 1 d . . . . .
H00V H 0.041762 0.402010 0.503596 0.037 Uiso 1 1 calc R U . . .
C00W C -0.0725(4) 0.45978(12) 0.3085(4) 0.0417(10) Uani 1 1 d . U . . .
C00X C 0.0574(6) 0.52159(16) 0.3302(6) 0.0729(18) Uani 1 1 d . U . . .
C00Y C 0.0186(7) 0.46367(19) 0.2500(5) 0.084(2) Uani 1 1 d . U . . .
H00Y H 0.036198 0.444986 0.200925 0.100 Uiso 1 1 calc R U . . .
C00Z C -0.0989(5) 0.4858(2) 0.3793(8) 0.096(3) Uani 1 1 d . U . . .
H00Z H -0.160454 0.482404 0.421607 0.115 Uiso 1 1 calc R U . . .
C008 C 0.4826(3) 0.31213(10) 0.2960(2) 0.0189(6) Uani 1 1 d . . . . .
C009 C 0.5585(3) 0.18748(10) 0.2925(2) 0.0197(6) Uani 1 1 d . . . . .
C010 C 0.0854(8) 0.4951(2) 0.2625(6) 0.100(3) Uani 1 1 d . U . . .
H010 H 0.149663 0.497625 0.223520 0.119 Uiso 1 1 calc R U . . .
C011 C -0.0343(6) 0.5179(2) 0.3893(9) 0.113(4) Uani 1 1 d . U . . .
H011 H -0.053260 0.537095 0.436486 0.136 Uiso 1 1 calc R U . . .

loop_
_atom_site_aniso_label
_atom_site_aniso_U_11
_atom_site_aniso_U_22
_atom_site_aniso_U_33
_atom_site_aniso_U_23
_atom_site_aniso_U_13
_atom_site_aniso_U_12
Br00 0.1262(8) 0.0542(5) 0.1372(9) -0.0330(5) 0.0086(6) -0.0376(5)
S002 0.0291(5) 0.0329(5) 0.0562(7) -0.0018(5) -0.0111(4) 0.0078(4)
O005 0.0223(13) 0.0362(15) 0.0516(18) 0.0022(13) 0.0034(12) 0.0092(11)
O006 0.0517(19) 0.0386(17) 0.0530(19) -0.0020(15) -0.0177(16) 0.0019(15)
O007 0.0261(15) 0.0482(19) 0.088(3) -0.0101(19) -0.0104(17) 0.0137(14)
N003 0.0148(12) 0.0248(14) 0.0159(13) -0.0003(10) 0.0005(10) -0.0010(10)
N004 0.0141(12) 0.0251(14) 0.0157(13) 0.0012(10) -0.0014(10) 0.0001(10)
C00A 0.0201(16) 0.0255(16) 0.0149(15) -0.0018(12) -0.0011(12) -0.0003(13)
C00B 0.0171(15) 0.0256(16) 0.0142(14) 0.0027(12) -0.0002(12) -0.0007(12)
C00C 0.0164(15) 0.0247(16) 0.0154(14) -0.0016(12) 0.0000(12) -0.0009(12)
C00D 0.0188(15) 0.0227(16) 0.0199(15) 0.0003(12) -0.0012(12) 0.0022(13)
C00E 0.0188(15) 0.0218(15) 0.0205(16) -0.0029(12) -0.0013(12) -0.0013(12)
C00F 0.0184(15) 0.0231(16) 0.0196(15) -0.0014(13) 0.0004(12) -0.0013(12)
C00G 0.0183(15) 0.0253(16) 0.0150(15) 0.0011(12) -0.0012(12) -0.0012(12)
C00H 0.0211(16) 0.0230(16) 0.0243(17) 0.0035(13) 0.0024(13) 0.0016(13)
C00I 0.0248(17) 0.0271(17) 0.0161(15) 0.0018(13) 0.0009(13) 0.0016(13)
C00J 0.0170(15) 0.0279(17) 0.0203(16) 0.0053(13) -0.0007(12) 0.0000(13)
C00K 0.0224(16) 0.0280(17) 0.0161(15) 0.0029(13) -0.0017(12) -0.0022(13)
C00L 0.0188(16) 0.0286(17) 0.0205(16) -0.0009(13) 0.0033(12) 0.0042(13)
C00M 0.0212(16) 0.0332(18) 0.0194(15) 0.0065(14) -0.0052(13) -0.0034(14)
C00N 0.0198(15) 0.0246(16) 0.0194(15) -0.0026(13) 0.0029(12) 0.0013(12)
C00O 0.0235(16) 0.0311(18) 0.0176(16) -0.0009(13) 0.0058(13) -0.0003(14)
C00P 0.0179(15) 0.0287(17) 0.0248(17) 0.0039(14) 0.0011(13) 0.0056(13)
C00Q 0.0169(15) 0.0309(18) 0.0247(17) 0.0056(14) -0.0031(13) 0.0018(13)
C00R 0.0233(17) 0.0286(18) 0.0291(18) -0.0015(14) -0.0002(14) 0.0045(14)
C00S 0.0255(17) 0.0287(18) 0.0259(17) -0.0011(14) -0.0005(14) 0.0036(14)
C00T 0.0167(16) 0.0268(18) 0.042(2) 0.0038(15) 0.0035(14) 0.0046(14)
C00U 0.0231(17) 0.0308(18) 0.035(2) -0.0003(16) -0.0039(15) 0.0028(15)
C00V 0.0297(19) 0.0285(18) 0.034(2) -0.0031(15) 0.0043(15) 0.0073(15)
C00W 0.042(2) 0.029(2) 0.054(3) -0.0026(19) -0.010(2) 0.0067(17)
C00X 0.095(5) 0.036(3) 0.088(4) -0.014(3) -0.002(4) -0.020(3)
C00Y 0.125(6) 0.056(3) 0.070(4) -0.027(3) 0.038(4) -0.047(4)
C00Z 0.046(3) 0.071(4) 0.170(8) -0.069(5) 0.021(4) -0.005(3)
C008 0.0156(14) 0.0235(16) 0.0177(15) -0.0006(12) -0.0007(12) -0.0027(12)
C009 0.0159(15) 0.0239(16) 0.0193(15) 0.0034(12) 0.0007(12) 0.0004(12)
C010 0.135(7) 0.068(4) 0.096(5) -0.033(4) 0.054(5) -0.062(5)
C011 0.061(4) 0.070(4) 0.208(10) -0.085(6) 0.024(5) -0.011(3)

loop_
_atom_type_symbol
_atom_type_description
_atom_type_scat_dispersion_real
_atom_type_scat_dispersion_imag
_atom_type_scat_source
C C 0.0181 0.0091 'International Tables Vol C Tables 4.2.6.8 and 6.1.1.4'
H H 0.0000 0.0000 'International Tables Vol C Tables 4.2.6.8 and 6.1.1.4'
Br Br -0.6763 1.2805 'International Tables Vol C Tables 4.2.6.8 and 6.1.1.4'
N N 0.0311 0.0180 'International Tables Vol C Tables 4.2.6.8 and 6.1.1.4'
O O 0.0492 0.0322 'International Tables Vol C Tables 4.2.6.8 and 6.1.1.4'
S S 0.3331 0.5567 'International Tables Vol C Tables 4.2.6.8 and 6.1.1.4'

loop_
_geom_angle_atom_site_label_1
_geom_angle_atom_site_label_2
_geom_angle_atom_site_label_3
_geom_angle
_geom_angle_site_symmetry_1
_geom_angle_site_symmetry_3
_geom_angle_publ_flag
O005 S002 C00W 104.8(2) . . ?
O006 S002 O005 108.92(18) . . ?
O006 S002 C00W 108.4(2) . . ?
O007 S002 O005 102.9(2) . . ?
O007 S002 O006 120.2(2) . . ?
O007 S002 C00W 110.4(2) . . ?
C00T O005 S002 120.5(3) . . ?
C008 N003 C00C 117.8(3) . . ?
C009 N004 C00B 118.0(3) . . ?
C00C C00A C00G 122.6(3) . . ?
C00I C00A C00C 118.8(3) . . ?
C00I C00A C00G 118.7(3) . . ?
N004 C00B C00G 119.2(3) . . ?
N004 C00B C00J 121.8(3) . . ?
C00J C00B C00G 119.0(3) . . ?
N003 C00C C00A 117.5(3) . . ?
N003 C00C C00F 122.6(3) . . ?
C00F C00C C00A 119.8(3) . . ?
C00E C00D H00D 120.0 . . ?
C00E C00D C008 119.9(3) . . ?
C008 C00D H00D 120.0 . . ?
C00D C00E C00F 118.0(3) . . ?
C00D C00E C00H 120.7(3) . . ?
C00F C00E C00H 121.1(3) . . ?
C00C C00F C00E 117.8(3) . . ?
C00N C00F C00C 118.8(3) . . ?
C00N C00F C00E 123.2(3) . . ?
C00B C00G C00A 123.0(3) . . ?
C00K C00G C00A 118.6(3) . . ?
C00K C00G C00B 118.3(3) . . ?
C00R C00H C00E 119.0(3) . . ?
C00S C00H C00E 122.4(3) . . ?
C00S C00H C00R 118.6(3) . . ?
C00A C00I H00I 119.1 . . ?
C00A C00I C00O 121.7(3) . . ?
C00O C00I H00I 119.1 . . ?
C00P C00J C00B 118.0(3) . . ?
C00P C00J C00Q 121.5(3) . . ?
C00Q C00J C00B 120.5(3) . . ?
C00G C00K H00K 118.8 . . ?
C00G C00K C00M 122.4(3) . . ?
C00M C00K H00K 118.8 . . ?
C00P C00L H00L 120.8 . . ?
C00P C00L C009 118.4(3) . . ?
C009 C00L H00L 120.8 . . ?
C00K C00M H00M 119.9 . . ?
C00Q C00M C00K 120.1(3) . . ?
C00Q C00M H00M 119.9 . . ?
C00F C00N H00N 119.8 . . ?
C00O C00N C00F 120.5(3) . . ?
C00O C00N H00N 119.8 . . ?
C00I C00O H00O 119.8 . . ?
C00N C00O C00I 120.3(3) . . ?
C00N C00O H00O 119.8 . . ?
C00J C00P H00P 120.2 . . ?
C00L C00P C00J 119.6(3) . . ?
C00L C00P H00P 120.2 . . ?
C00J C00Q H00Q 120.2 . . ?
C00M C00Q C00J 119.7(3) . . ?
C00M C00Q H00Q 120.2 . . ?
C00H C00R H00R 119.4 . . ?
C00U C00R C00H 121.2(4) . . ?
C00U C00R H00R 119.4 . . ?
C00H C00S H00S 119.6 . . ?
C00V C00S C00H 120.7(4) . . ?
C00V C00S H00S 119.6 . . ?
C00U C00T O005 121.1(4) . . ?
C00U C00T C00V 121.9(3) . . ?
C00V C00T O005 116.8(3) . . ?
C00R C00U H00U 120.8 . . ?
C00T C00U C00R 118.4(4) . . ?
C00T C00U H00U 120.8 . . ?
C00S C00V H00V 120.4 . . ?
C00T C00V C00S 119.1(4) . . ?
C00T C00V H00V 120.4 . . ?
C00Y C00W S002 119.3(4) . . ?
C00Z C00W S002 119.6(5) . . ?
C00Z C00W C00Y 121.1(5) . . ?
C010 C00X Br00 119.5(6) . . ?
C010 C00X C011 121.3(6) . . ?
C011 C00X Br00 119.2(5) . . ?
C00W C00Y H00Y 120.0 . . ?
C00W C00Y C010 120.0(6) . . ?
C010 C00Y H00Y 120.0 . . ?
C00W C00Z H00Z 120.6 . . ?
C00W C00Z C011 118.9(7) . . ?
C011 C00Z H00Z 120.6 . . ?
N003 C008 C00D 123.5(3) . . ?
N003 C008 C009 114.2(3) . 4 ?
C00D C008 C009 122.3(3) . 4 ?
N004 C009 C00L 124.1(3) . . ?
N004 C009 C008 115.7(3) . 4 ?
C00L C009 C008 120.1(3) . 4 ?
C00X C010 C00Y 119.0(7) . . ?
C00X C010 H010 120.5 . . ?
C00Y C010 H010 120.5 . . ?
C00X C011 C00Z 119.6(6) . . ?
C00X C011 H011 120.2 . . ?
C00Z C011 H011 120.2 . . ?

loop_
_geom_bond_atom_site_label_1
_geom_bond_atom_site_label_2
_geom_bond_distance
_geom_bond_site_symmetry_2
_geom_bond_publ_flag
Br00 C00X 1.905(6) . ?
S002 O005 1.588(3) . ?
S002 O006 1.434(4) . ?
S002 O007 1.425(3) . ?
S002 C00W 1.737(5) . ?
O005 C00T 1.421(4) . ?
N003 C00C 1.366(4) . ?
N003 C008 1.321(4) . ?
N004 C00B 1.373(4) . ?
N004 C009 1.323(4) . ?
C00A C00C 1.429(5) . ?
C00A C00G 1.483(5) . ?
C00A C00I 1.378(5) . ?
C00B C00G 1.430(5) . ?
C00B C00J 1.421(5) . ?
C00C C00F 1.424(5) . ?
C00D H00D 0.9500 . ?
C00D C00E 1.373(5) . ?
C00E C00F 1.434(5) . ?
C00E C00H 1.492(5) . ?
C00F C00N 1.422(5) . ?
C00G C00K 1.378(5) . ?
C00H C00R 1.396(5) . ?
C00H C00S 1.389(5) . ?
C00I H00I 0.9500 . ?
C00I C00O 1.402(5) . ?
C00J C00P 1.417(5) . ?
C00J C00Q 1.418(5) . ?
C00K H00K 0.9500 . ?
C00K C00M 1.412(5) . ?
C00L H00L 0.9500 . ?
C00L C00P 1.371(5) . ?
C00M H00M 0.9500 . ?
C00M C00Q 1.362(5) . ?
C00N H00N 0.9500 . ?
C00N C00O 1.370(5) . ?
C00O H00O 0.9500 . ?
C00P H00P 0.9500 . ?
C00Q H00Q 0.9500 . ?
C00R H00R 0.9500 . ?
C00R C00U 1.393(5) . ?
C00S H00S 0.9500 . ?
C00S C00V 1.386(5) . ?
C00T C00U 1.371(6) . ?
C00T C00V 1.383(6) . ?
C00U H00U 0.9500 . ?
C00V H00V 0.9500 . ?
C00W C00Y 1.371(8) . ?
C00W C00Z 1.352(8) . ?
C00X C010 1.340(10) . ?
C00X C011 1.381(11) . ?
C00Y H00Y 0.9500 . ?
C00Y C010 1.396(8) . ?
C00Z H00Z 0.9500 . ?
C00Z C011 1.395(9) . ?
C008 C00D 1.418(5) . ?
C008 C009 1.495(4) 4 ?
C009 C00L 1.416(5) . ?
C010 H010 0.9500 . ?
C011 H011 0.9500 . ?

loop_
_geom_torsion_atom_site_label_1
_geom_torsion_atom_site_label_2
_geom_torsion_atom_site_label_3
_geom_torsion_atom_site_label_4
_geom_torsion
_geom_torsion_site_symmetry_1
_geom_torsion_site_symmetry_2
_geom_torsion_site_symmetry_3
_geom_torsion_site_symmetry_4
_geom_torsion_publ_flag
Br00 C00X C010 C00Y 179.2(7) . . . . ?
Br00 C00X C011 C00Z -176.9(8) . . . . ?
S002 O005 C00T C00U -66.7(5) . . . . ?
S002 O005 C00T C00V 116.9(4) . . . . ?
S002 C00W C00Y C010 -178.7(7) . . . . ?
S002 C00W C00Z C011 -179.0(7) . . . . ?
O005 S002 C00W C00Y 92.9(6) . . . . ?
O005 S002 C00W C00Z -85.4(6) . . . . ?
O005 C00T C00U C00R -176.5(3) . . . . ?
O005 C00T C00V C00S 175.4(3) . . . . ?
O006 S002 O005 C00T 53.3(3) . . . . ?
O006 S002 C00W C00Y -23.3(6) . . . . ?
O006 S002 C00W C00Z 158.4(6) . . . . ?
O007 S002 O005 C00T -178.1(3) . . . . ?
O007 S002 C00W C00Y -156.9(5) . . . . ?
O007 S002 C00W C00Z 24.8(7) . . . . ?
N003 C00C C00F C00E 4.4(5) . . . . ?
N003 C00C C00F C00N 179.8(3) . . . . ?
N003 C008 C00D C00E 1.1(5) . . . . ?
N004 C00B C00G C00A 1.1(5) . . . . ?
N004 C00B C00G C00K 179.6(3) . . . . ?
N004 C00B C00J C00P 2.1(5) . . . . ?
N004 C00B C00J C00Q -179.7(3) . . . . ?
N004 C009 C00L C00P -1.0(5) . . . . ?
C00A C00C C00F C00E -172.7(3) . . . . ?
C00A C00C C00F C00N 2.8(5) . . . . ?
C00A C00G C00K C00M 179.9(3) . . . . ?
C00A C00I C00O C00N 1.7(5) . . . . ?
C00B N004 C009 C00L 4.1(5) . . . . ?
C00B N004 C009 C008 -171.9(3) . . . 4 ?
C00B C00G C00K C00M 1.3(5) . . . . ?
C00B C00J C00P C00L 1.0(5) . . . . ?
C00B C00J C00Q C00M -1.1(5) . . . . ?
C00C N003 C008 C00D 3.6(5) . . . . ?
C00C N003 C008 C009 -174.7(3) . . . 4 ?
C00C C00A C00G C00B -60.2(5) . . . . ?
C00C C00A C00G C00K 121.3(4) . . . . ?
C00C C00A C00I C00O 0.7(5) . . . . ?
C00C C00F C00N C00O -0.4(5) . . . . ?
C00D C00E C00F C00C 0.5(5) . . . . ?
C00D C00E C00F C00N -174.7(3) . . . . ?
C00D C00E C00H C00R 50.9(5) . . . . ?
C00D C00E C00H C00S -131.6(4) . . . . ?
C00E C00F C00N C00O 174.8(3) . . . . ?
C00E C00H C00R C00U 175.2(3) . . . . ?
C00E C00H C00S C00V -176.4(3) . . . . ?
C00F C00E C00H C00R -124.1(4) . . . . ?
C00F C00E C00H C00S 53.4(5) . . . . ?
C00F C00N C00O C00I -1.8(5) . . . . ?
C00G C00A C00C N003 -0.6(5) . . . . ?
C00G C00A C00C C00F 176.5(3) . . . . ?
C00G C00A C00I C00O -178.8(3) . . . . ?
C00G C00B C00J C00P -176.8(3) . . . . ?
C00G C00B C00J C00Q 1.3(5) . . . . ?
C00G C00K C00M C00Q -1.1(5) . . . . ?
C00H C00E C00F C00C 175.6(3) . . . . ?
C00H C00E C00F C00N 0.4(5) . . . . ?
C00H C00R C00U C00T 2.0(6) . . . . ?
C00H C00S C00V C00T 0.5(6) . . . . ?
C00I C00A C00C N003 179.9(3) . . . . ?
C00I C00A C00C C00F -2.9(5) . . . . ?
C00I C00A C00G C00B 119.2(4) . . . . ?
C00I C00A C00G C00K -59.3(4) . . . . ?
C00J C00B C00G C00A -179.9(3) . . . . ?
C00J C00B C00G C00K -1.4(5) . . . . ?
C00K C00M C00Q C00J 0.9(5) . . . . ?
C00P C00J C00Q C00M 177.0(3) . . . . ?
C00Q C00J C00P C00L -177.1(3) . . . . ?
C00R C00H C00S C00V 1.1(5) . . . . ?
C00S C00H C00R C00U -2.4(6) . . . . ?
C00U C00T C00V C00S -0.9(6) . . . . ?
C00V C00T C00U C00R -0.3(6) . . . . ?
C00W S002 O005 C00T -62.5(3) . . . . ?
C00W C00Y C010 C00X -1.8(14) . . . . ?
C00W C00Z C011 C00X -2.8(15) . . . . ?
C00Y C00W C00Z C011 2.7(13) . . . . ?
C00Z C00W C00Y C010 -0.5(13) . . . . ?
C008 N003 C00C C00A 170.7(3) . . . . ?
C008 N003 C00C C00F -6.4(5) . . . . ?
C008 C00D C00E C00F -3.1(5) . . . . ?
C008 C00D C00E C00H -178.2(3) . . . . ?
C008 C009 C00L C00P 174.8(3) 4 . . . ?
C009 N004 C00B C00G 174.4(3) . . . . ?
C009 N004 C00B C00J -4.6(5) . . . . ?
C009 C00L C00P C00J -1.6(5) . . . . ?
C009 C008 C00D C00E 179.3(3) 4 . . . ?
C010 C00X C011 C00Z 0.6(16) . . . . ?
C011 C00X C010 C00Y 1.6(15) . . . . ?

loop_
_smtbx_masks_void_nr
_smtbx_masks_void_average_x
_smtbx_masks_void_average_y
_smtbx_masks_void_average_z
_smtbx_masks_void_volume
_smtbx_masks_void_count_electrons
_smtbx_masks_void_content
1 -0.310 0.000 0.500 689.7 176.9 ?
2 -0.459 0.500 0.000 689.7 176.9 ?
